data_7159512
loop_
_publ_author_name
'Ricca, Michael'
'Yao, Shaolei'
'Le, Tommy'
'White, Jonathan M.'
'Donnelly, Paul S.'
'Rizzacasa, Mark A.'

_publ_section_title
;
 A <i>cis</i>-&#x3b2;-iron(III) SALPN catalyst for hydrogen atom transfer
 reductions and olefin cross couplings.
;
_journal_issue 33
_journal_name_full 'Organic &amp; biomolecular chemistry'
_journal_page_first 6789
_journal_page_last 6793
_journal_paper_doi 10.1039/d3ob01085f
_journal_volume 21
_journal_year 2023
_chemical_formula_moiety 'C13 H22 O'
_chemical_formula_sum 'C13 H22 O'
_chemical_formula_weight 194.30
_space_group_crystal_system monoclinic
_space_group_IT_number 4
_space_group_name_Hall 'P 2yb'
_space_group_name_H-M_alt 'P 1 21 1'
_atom_sites_solution_hydrogens geom
_atom_sites_solution_primary dual
_audit_creation_date 2022-09-03
_audit_creation_method
;
Olex2 1.5
(compiled 2022.04.07 svn.rca3783a0 for OlexSys, GUI svn.r6498)
;
_audit_update_record
;
2022-09-05 deposited with the CCDC.	2023-08-01 downloaded from the CCDC.
;
_cell_angle_alpha 90
_cell_angle_beta 96.041(2)
_cell_angle_gamma 90
_cell_formula_units_Z 2
_cell_length_a 7.31970(10)
_cell_length_b 7.14910(10)
_cell_length_c 10.9080(2)
_cell_measurement_reflns_used 8508
_cell_measurement_temperature 100.00(10)
_cell_measurement_theta_max 78.4450
_cell_measurement_theta_min 4.0730
_cell_volume 567.638(15)
_computing_cell_refinement 'CrysAlisPro 1.171.41.93a (Rigaku OD, 2020)'
_computing_data_collection 'CrysAlisPro 1.171.41.93a (Rigaku OD, 2020)'
_computing_data_reduction 'CrysAlisPro 1.171.41.93a (Rigaku OD, 2020)'
_computing_molecular_graphics 'Olex2 1.5 (Dolomanov et al., 2009)'
_computing_publication_material 'Olex2 1.5 (Dolomanov et al., 2009)'
_computing_structure_refinement 'SHELXL 2018/3 (Sheldrick, 2015)'
_computing_structure_solution 'SHELXT 2018/2 (Sheldrick, 2018)'
_diffrn_ambient_environment N~2~
_diffrn_ambient_temperature 100.00(10)
_diffrn_detector 'Hybrid Pixel Array Detector'
_diffrn_detector_area_resol_mean 10.0000
_diffrn_detector_type HyPix
_diffrn_measured_fraction_theta_full 1.000
_diffrn_measured_fraction_theta_max 0.984
_diffrn_measurement_details
;
List of Runs (angles in degrees, time in seconds):

  # Type    Start    End  Width  t~exp~   \w     \q     \k     \f   Frames
#--------------------------------------------------------------------------
  1  \w     47.00 110.00   0.50    0.07    --   47.56-149.00-104.00  126
  2  \w     47.00 129.00   0.50    0.29    --  113.25-149.00-104.00  164
  3  \w     42.00 111.00   0.50    0.29    --  113.25-125.00   0.00  138
  4  \w     42.00 111.00   0.50    0.29    --  113.25-125.00  30.00  138
  5  \w     42.00 110.00   0.50    0.29    --  113.25-123.00  58.00  136
  6  \w     42.00 111.00   0.50    0.29    --  113.25-125.00 150.00  138
  7  \w     33.00  94.00   0.50    0.07    --   47.56-123.00  58.00  122
  8  \w     42.00 106.00   0.50    0.29    --  113.25 -94.00-120.00  128
  9  \w     42.00 106.00   0.50    0.29    --  113.25 -94.00 -60.00  128
 10  \w     42.00  69.00   0.50    0.29    --  113.25 -61.00  30.00   54
 11  \w     42.00 136.00   0.50    0.29    --  113.25 -77.00  30.00  188
 12  \w     42.00  69.00   0.50    0.29    --  113.25 -61.00-150.00   54
 13  \w     42.00  69.00   0.50    0.29    --  113.25 -61.00-120.00   54
 14  \w     42.00  69.00   0.50    0.29    --  113.25 -61.00  60.00   54
 15  \w     42.00  69.00   0.50    0.29    --  113.25 -61.00 120.00   54
 16  \w     96.00 178.00   0.50    0.29    --  113.25 123.00 138.00  164
 17  \w     79.00 167.00   0.50    0.29    --  113.25 149.00 -57.00  176
 18  \w    110.00 178.00   0.50    0.29    --  113.25  77.00 -60.00  136
 19  \w    101.00 178.00   0.50    0.29    --  113.25  45.00   0.00  154
 20  \w     35.00 121.00   0.50    0.07    --   47.56  37.00 120.00  172
 21  \w     35.00 121.00   0.50    0.07    --   47.56  37.00  30.00  172
 22  \w    101.00 178.00   0.50    0.29    --  113.25  30.00  90.00  154
 23  \w    100.00 176.00   0.50    0.29    --  113.25  15.00  60.00  152
 24  \w    100.00 176.00   0.50    0.29    --  113.25  15.00 -60.00  152
 25  \w    101.00 178.00   0.50    0.29    --  113.25  30.00-120.00  154
 26  \w    101.00 178.00   0.50    0.29    --  113.25  30.00-150.00  154
 27  \w    100.00 176.00   0.50    0.29    --  113.25  15.00-180.00  152
 28  \w   -121.00 -35.00   0.50    0.07    --  -47.56 -37.00  90.00  172
 29  \w   -121.00 -35.00   0.50    0.07    --  -47.56 -37.00 150.00  172
 30  \w   -121.00 -35.00   0.50    0.07    --  -47.56 -37.00 -30.00  172
 31  \w   -121.00 -35.00   0.50    0.07    --  -47.56 -37.00-180.00  172
 32  \w   -121.00 -35.00   0.50    0.07    --  -47.56 -37.00-120.00  172
 33  \w   -163.00 -81.00   0.50    0.29    --  -91.75 -45.00 -30.00  164
 34  \w   -120.00 -57.00   0.50    0.07    --  -47.56-149.00-104.00  126
 35  \w   -163.00 -75.00   0.50    0.29    --  -91.75-123.00  58.00  176
 36  \w   -163.00 -79.00   0.50    0.29    --  -91.75 -45.00 120.00  168
 37  \w    -44.00  26.00   0.50    0.07    --  -47.56  37.00 -90.00  140
 38  \w    -21.00  28.00   0.50    0.07    --  -47.56  19.00-180.00   98
 39  \w    -21.00  28.00   0.50    0.07    --  -47.56  19.00  60.00   98
 40  \w    -21.00  28.00   0.50    0.07    --  -47.56  19.00 150.00   98
 41  \w    -84.00 -19.00   0.50    0.29    --  -91.75 123.00 138.00  130
 42  \w    -84.00 -11.00   0.50    0.07    --  -47.56 123.00 138.00  146
 43  \w   -103.00 -25.00   0.50    0.29    --  -91.75 149.00 -57.00  156
 44  \w   -103.00 -25.00   0.50    0.07    --  -47.56 149.00 -57.00  156
;
_diffrn_measurement_device 'four-circle diffractometer'
_diffrn_measurement_device_type 'XtaLAB Synergy, Dualflex, HyPix'
_diffrn_measurement_method '\w scans'
_diffrn_orient_matrix_type 'CrysAlisPro convention (1999,Acta A55,543-557)'
_diffrn_orient_matrix_UB_11 0.1017591000
_diffrn_orient_matrix_UB_12 0.1878551000
_diffrn_orient_matrix_UB_13 0.0208216000
_diffrn_orient_matrix_UB_21 -0.0242246000
_diffrn_orient_matrix_UB_22 0.0368876000
_diffrn_orient_matrix_UB_23 -0.1399218000
_diffrn_orient_matrix_UB_31 -0.1839541000
_diffrn_orient_matrix_UB_32 0.0989605000
_diffrn_orient_matrix_UB_33 0.0127035000
_diffrn_radiation_monochromator mirror
_diffrn_radiation_probe x-ray
_diffrn_radiation_type 'Cu K\a'
_diffrn_radiation_wavelength 1.54184
_diffrn_reflns_av_R_equivalents 0.0546
_diffrn_reflns_av_unetI/netI 0.0356
_diffrn_reflns_Laue_measured_fraction_full 1.000
_diffrn_reflns_Laue_measured_fraction_max 0.984
_diffrn_reflns_limit_h_max 7
_diffrn_reflns_limit_h_min -9
_diffrn_reflns_limit_k_max 9
_diffrn_reflns_limit_k_min -9
_diffrn_reflns_limit_l_max 13
_diffrn_reflns_limit_l_min -13
_diffrn_reflns_number 11992
_diffrn_reflns_point_group_measured_fraction_full 0.997
_diffrn_reflns_point_group_measured_fraction_max 0.958
_diffrn_reflns_theta_full 67.684
_diffrn_reflns_theta_max 79.882
_diffrn_reflns_theta_min 4.075
_diffrn_source 'micro-focus sealed X-ray tube'
_diffrn_source_type 'PhotonJet (Cu) X-ray Source'
_exptl_absorpt_coefficient_mu 0.524
_exptl_absorpt_correction_T_max 1.00000
_exptl_absorpt_correction_T_min 0.86463
_exptl_absorpt_correction_type multi-scan
_exptl_absorpt_process_details
;
CrysAlisPro 1.171.41.93a (Rigaku Oxford Diffraction, 2020)
Empirical absorption correction using spherical harmonics,
implemented in SCALE3 ABSPACK scaling algorithm.
;
_exptl_crystal_colour 'clear colourless'
_exptl_crystal_colour_lustre clear
_exptl_crystal_colour_primary colourless
_exptl_crystal_density_diffrn 1.137
_exptl_crystal_description plank
_exptl_crystal_F_000 216
_exptl_crystal_size_max 0.235
_exptl_crystal_size_mid 0.105
_exptl_crystal_size_min 0.064
_refine_diff_density_max 0.168
_refine_diff_density_min -0.184
_refine_diff_density_rms 0.039
_refine_ls_abs_structure_details
;
 Flack x determined using 991 quotients [(I+)-(I-)]/[(I+)+(I-)]
 (Parsons, Flack and Wagner, Acta Cryst. B69 (2013) 249-259).
;
_refine_ls_abs_structure_Flack 0.39(15)
_refine_ls_extinction_method none
_refine_ls_goodness_of_fit_ref 1.064
_refine_ls_hydrogen_treatment constr
_refine_ls_matrix_type full
_refine_ls_number_parameters 130
_refine_ls_number_reflns 2370
_refine_ls_number_restraints 1
_refine_ls_restrained_S_all 1.063
_refine_ls_R_factor_all 0.0366
_refine_ls_R_factor_gt 0.0355
_refine_ls_shift/su_max 0.000
_refine_ls_shift/su_mean 0.000
_refine_ls_structure_factor_coef Fsqd
_refine_ls_weighting_details 'w=1/[\s^2^(Fo^2^)+(0.0516P)^2^+0.0822P] where P=(Fo^2^+2Fc^2^)/3'
_refine_ls_weighting_scheme calc
_refine_ls_wR_factor_gt 0.0937
_refine_ls_wR_factor_ref 0.0951
_reflns_Friedel_coverage 0.800
_reflns_Friedel_fraction_full 0.994
_reflns_Friedel_fraction_max 0.927
_reflns_number_gt 2291
_reflns_number_total 2370
_reflns_threshold_expression 'I > 2\s(I)'
_cod_data_source_file d3ob01085f2.cif
_cod_data_source_block jmwmr624
_cod_depositor_comments 'Adding full bibliography for 7159510--7159513.cif.'
_cod_database_code 7159512
_shelx_shelxl_version_number 2018/3
_chemical_oxdiff_formula 'C13 H22 O'
_chemical_oxdiff_usercomment 'cis decalin'
_shelx_space_group_comment
;
The symmetry employed for this shelxl refinement is uniquely defined
by the following loop, which should always be used as a source of
symmetry information in preference to the above space-group names.
They are only intended as comments.
;
_shelx_estimated_absorpt_t_max 0.967
_shelx_estimated_absorpt_t_min 0.887
_olex2_refinement_description
;
1. Fixed Uiso
 At 1.2 times of:
  All C(H) groups, All C(H,H) groups
 At 1.5 times of:
  All C(H,H,H) groups
2.a Ternary CH refined with riding coordinates:
 C5(H5)
2.b Secondary CH2 refined with riding coordinates:
 C6(H6A,H6B), C3(H3A,H3B), C8(H8A,H8B), C2(H2A,H2B), C10(H10A,H10B), C9(H9A,H9B)
2.c Idealised Me refined as rotating group:
 C7(H7A,H7B,H7C), C12(H12A,H12B,H12C), C13(H13A,H13B,H13C)
;
_olex2_submission_special_instructions 'No special instructions were received'
_oxdiff_exptl_absorpt_empirical_details
;
Empirical correction (ABSPACK) includes:
- Absorption correction using spherical harmonics
- Frame scaling
;
_oxdiff_exptl_absorpt_empirical_full_max 1.871
_oxdiff_exptl_absorpt_empirical_full_min 0.593

loop_
_space_group_symop_operation_xyz
'x, y, z'
'-x, y+1/2, -z'

loop_
_atom_site_label
_atom_site_type_symbol
_atom_site_fract_x
_atom_site_fract_y
_atom_site_fract_z
_atom_site_U_iso_or_equiv
_atom_site_adp_type
_atom_site_occupancy
_atom_site_site_symmetry_order
_atom_site_calc_flag
_atom_site_refinement_flags_posn
_atom_site_refinement_flags_adp
_atom_site_refinement_flags_occupancy
_atom_site_disorder_assembly
_atom_site_disorder_group
O1 O 0.38562(19) 0.4505(2) 0.53905(12) 0.0303(4) Uani 1 1 d . . . . .
C6 C 0.5829(2) 0.3491(3) 0.71499(17) 0.0217(4) Uani 1 1 d . . . . .
H6A H 0.600863 0.211870 0.714049 0.026 Uiso 1 1 calc R U . . .
H6B H 0.474229 0.374388 0.759296 0.026 Uiso 1 1 calc R U . . .
C11 C 0.7089(2) 0.6313(3) 0.84719(16) 0.0202(4) Uani 1 1 d . . . . .
C4 C 0.9203(2) 0.4332(3) 0.71085(15) 0.0196(4) Uani 1 1 d . . . . .
C3 C 0.8743(2) 0.5138(3) 0.58036(16) 0.0217(4) Uani 1 1 d . . . . .
H3A H 0.855690 0.650422 0.586804 0.026 Uiso 1 1 calc R U . . .
H3B H 0.980631 0.493497 0.532843 0.026 Uiso 1 1 calc R U . . .
C5 C 0.7533(2) 0.4391(2) 0.78838(15) 0.0186(4) Uani 1 1 d . . . . .
H5 H 0.786569 0.353263 0.859640 0.022 Uiso 1 1 calc R U . . .
C7 C 0.9824(3) 0.2287(3) 0.70004(18) 0.0251(4) Uani 1 1 d . . . . .
H7A H 0.884016 0.156434 0.654084 0.038 Uiso 1 1 calc R U . . .
H7B H 1.009786 0.175267 0.782666 0.038 Uiso 1 1 calc R U . . .
H7C H 1.092749 0.224167 0.656493 0.038 Uiso 1 1 calc R U . . .
C1 C 0.5420(2) 0.4158(3) 0.58352(16) 0.0227(4) Uani 1 1 d . . . . .
C8 C 1.0846(2) 0.5407(3) 0.77573(17) 0.0234(4) Uani 1 1 d . . . . .
H8A H 1.136393 0.468258 0.848567 0.028 Uiso 1 1 calc R U . . .
H8B H 1.180932 0.551036 0.718833 0.028 Uiso 1 1 calc R U . . .
C2 C 0.7029(2) 0.4274(3) 0.50907(15) 0.0243(4) Uani 1 1 d . . . . .
H2A H 0.667755 0.503280 0.434372 0.029 Uiso 1 1 calc R U . . .
H2B H 0.733241 0.300031 0.481918 0.029 Uiso 1 1 calc R U . . .
C10 C 0.8877(3) 0.7230(3) 0.90484(16) 0.0251(4) Uani 1 1 d . . . . .
H10A H 0.859548 0.850436 0.932906 0.030 Uiso 1 1 calc R U . . .
H10B H 0.936072 0.649902 0.978280 0.030 Uiso 1 1 calc R U . . .
C12 C 0.6032(3) 0.7681(3) 0.75706(17) 0.0237(4) Uani 1 1 d . . . . .
H12A H 0.675962 0.794674 0.688624 0.036 Uiso 1 1 calc R U . . .
H12B H 0.580681 0.884793 0.800188 0.036 Uiso 1 1 calc R U . . .
H12C H 0.485618 0.712209 0.724875 0.036 Uiso 1 1 calc R U . . .
C13 C 0.5887(3) 0.5961(3) 0.95236(17) 0.0253(4) Uani 1 1 d . . . . .
H13A H 0.469476 0.545787 0.918269 0.038 Uiso 1 1 calc R U . . .
H13B H 0.570021 0.714029 0.995112 0.038 Uiso 1 1 calc R U . . .
H13C H 0.649903 0.506028 1.010690 0.038 Uiso 1 1 calc R U . . .
C9 C 1.0359(3) 0.7361(3) 0.81731(18) 0.0266(4) Uani 1 1 d . . . . .
H9A H 1.146539 0.797282 0.859476 0.032 Uiso 1 1 calc R U . . .
H9B H 0.991124 0.812798 0.744736 0.032 Uiso 1 1 calc R U . . .

loop_
_atom_site_aniso_label
_atom_site_aniso_U_11
_atom_site_aniso_U_22
_atom_site_aniso_U_33
_atom_site_aniso_U_23
_atom_site_aniso_U_13
_atom_site_aniso_U_12
O1 0.0257(7) 0.0383(9) 0.0255(7) -0.0060(6) -0.0043(5) 0.0013(6)
C6 0.0234(9) 0.0196(8) 0.0224(9) -0.0009(7) 0.0029(7) -0.0026(7)
C11 0.0242(8) 0.0182(8) 0.0177(8) -0.0011(7) -0.0001(7) 0.0021(7)
C4 0.0213(8) 0.0214(8) 0.0161(8) -0.0005(7) 0.0014(6) 0.0004(7)
C3 0.0241(9) 0.0236(8) 0.0173(8) 0.0010(7) 0.0024(7) -0.0013(7)
C5 0.0237(8) 0.0160(8) 0.0158(7) 0.0017(7) 0.0000(6) 0.0004(7)
C7 0.0285(9) 0.0239(9) 0.0227(8) -0.0009(7) 0.0026(7) 0.0048(7)
C1 0.0249(9) 0.0202(9) 0.0224(8) -0.0057(7) -0.0015(7) -0.0019(7)
C8 0.0215(8) 0.0280(10) 0.0202(8) 0.0003(7) -0.0003(7) 0.0000(7)
C2 0.0283(9) 0.0287(9) 0.0151(8) -0.0021(8) -0.0013(7) -0.0001(8)
C10 0.0307(9) 0.0223(9) 0.0211(9) -0.0054(8) -0.0019(7) -0.0003(8)
C12 0.0308(9) 0.0177(8) 0.0221(9) 0.0006(7) 0.0007(7) 0.0036(7)
C13 0.0296(9) 0.0269(10) 0.0195(8) -0.0005(7) 0.0031(7) 0.0056(7)
C9 0.0264(9) 0.0260(10) 0.0263(9) -0.0044(8) -0.0017(7) -0.0059(8)

loop_
_atom_type_symbol
_atom_type_description
_atom_type_scat_dispersion_real
_atom_type_scat_dispersion_imag
_atom_type_scat_source
C C 0.0181 0.0091 'International Tables Vol C Tables 4.2.6.8 and 6.1.1.4'
H H 0.0000 0.0000 'International Tables Vol C Tables 4.2.6.8 and 6.1.1.4'
O O 0.0492 0.0322 'International Tables Vol C Tables 4.2.6.8 and 6.1.1.4'

loop_
_exptl_crystal_face_index_h
_exptl_crystal_face_index_k
_exptl_crystal_face_index_l
_exptl_crystal_face_perp_dist
-5 0 2 0.0513
-1 5 0 0.0866
-2 -4 1 0.0978
1 0 7 0.0133
5 0 -1 0.0497
0 0 -7 0.0471
4 -2 -2 0.0963
-3 1 -5 0.0501

loop_
_geom_angle_atom_site_label_1
_geom_angle_atom_site_label_2
_geom_angle_atom_site_label_3
_geom_angle
_geom_angle_site_symmetry_1
_geom_angle_site_symmetry_3
_geom_angle_publ_flag
H6A C6 H6B 107.5 . . ?
C5 C6 H6A 108.4 . . ?
C5 C6 H6B 108.4 . . ?
C1 C6 H6A 108.4 . . ?
C1 C6 H6B 108.4 . . ?
C1 C6 C5 115.33(15) . . ?
C10 C11 C5 109.70(14) . . ?
C10 C11 C13 107.09(14) . . ?
C12 C11 C5 114.14(14) . . ?
C12 C11 C10 109.87(15) . . ?
C12 C11 C13 107.01(15) . . ?
C13 C11 C5 108.76(14) . . ?
C3 C4 C5 112.56(14) . . ?
C7 C4 C3 108.78(15) . . ?
C7 C4 C5 108.75(14) . . ?
C8 C4 C3 108.88(15) . . ?
C8 C4 C5 110.95(14) . . ?
C8 C4 C7 106.73(15) . . ?
C4 C3 H3A 108.8 . . ?
C4 C3 H3B 108.8 . . ?
H3A C3 H3B 107.7 . . ?
C2 C3 C4 113.95(15) . . ?
C2 C3 H3A 108.8 . . ?
C2 C3 H3B 108.8 . . ?
C6 C5 C11 112.70(14) . . ?
C6 C5 C4 110.08(13) . . ?
C6 C5 H5 105.3 . . ?
C11 C5 H5 105.3 . . ?
C4 C5 C11 117.02(14) . . ?
C4 C5 H5 105.3 . . ?
C4 C7 H7A 109.5 . . ?
C4 C7 H7B 109.5 . . ?
C4 C7 H7C 109.5 . . ?
H7A C7 H7B 109.5 . . ?
H7A C7 H7C 109.5 . . ?
H7B C7 H7C 109.5 . . ?
O1 C1 C6 121.68(17) . . ?
O1 C1 C2 122.00(16) . . ?
C2 C1 C6 116.24(15) . . ?
C4 C8 H8A 108.8 . . ?
C4 C8 H8B 108.8 . . ?
H8A C8 H8B 107.7 . . ?
C9 C8 C4 113.59(15) . . ?
C9 C8 H8A 108.8 . . ?
C9 C8 H8B 108.8 . . ?
C3 C2 H2A 108.9 . . ?
C3 C2 H2B 108.9 . . ?
C1 C2 C3 113.21(14) . . ?
C1 C2 H2A 108.9 . . ?
C1 C2 H2B 108.9 . . ?
H2A C2 H2B 107.7 . . ?
C11 C10 H10A 108.8 . . ?
C11 C10 H10B 108.8 . . ?
H10A C10 H10B 107.7 . . ?
C9 C10 C11 113.71(14) . . ?
C9 C10 H10A 108.8 . . ?
C9 C10 H10B 108.8 . . ?
C11 C12 H12A 109.5 . . ?
C11 C12 H12B 109.5 . . ?
C11 C12 H12C 109.5 . . ?
H12A C12 H12B 109.5 . . ?
H12A C12 H12C 109.5 . . ?
H12B C12 H12C 109.5 . . ?
C11 C13 H13A 109.5 . . ?
C11 C13 H13B 109.5 . . ?
C11 C13 H13C 109.5 . . ?
H13A C13 H13B 109.5 . . ?
H13A C13 H13C 109.5 . . ?
H13B C13 H13C 109.5 . . ?
C8 C9 H9A 109.8 . . ?
C8 C9 H9B 109.8 . . ?
C10 C9 C8 109.57(15) . . ?
C10 C9 H9A 109.8 . . ?
C10 C9 H9B 109.8 . . ?
H9A C9 H9B 108.2 . . ?

loop_
_geom_bond_atom_site_label_1
_geom_bond_atom_site_label_2
_geom_bond_distance
_geom_bond_site_symmetry_2
_geom_bond_publ_flag
O1 C1 1.221(2) . ?
C6 H6A 0.9900 . ?
C6 H6B 0.9900 . ?
C6 C5 1.549(2) . ?
C6 C1 1.511(3) . ?
C11 C5 1.565(2) . ?
C11 C10 1.538(2) . ?
C11 C12 1.537(2) . ?
C11 C13 1.538(2) . ?
C4 C3 1.540(2) . ?
C4 C5 1.559(2) . ?
C4 C7 1.539(3) . ?
C4 C8 1.535(2) . ?
C3 H3A 0.9900 . ?
C3 H3B 0.9900 . ?
C3 C2 1.534(2) . ?
C5 H5 1.0000 . ?
C7 H7A 0.9800 . ?
C7 H7B 0.9800 . ?
C7 H7C 0.9800 . ?
C1 C2 1.502(3) . ?
C8 H8A 0.9900 . ?
C8 H8B 0.9900 . ?
C8 C9 1.522(3) . ?
C2 H2A 0.9900 . ?
C2 H2B 0.9900 . ?
C10 H10A 0.9900 . ?
C10 H10B 0.9900 . ?
C10 C9 1.522(3) . ?
C12 H12A 0.9800 . ?
C12 H12B 0.9800 . ?
C12 H12C 0.9800 . ?
C13 H13A 0.9800 . ?
C13 H13B 0.9800 . ?
C13 H13C 0.9800 . ?
C9 H9A 0.9900 . ?
C9 H9B 0.9900 . ?

loop_
_geom_torsion_atom_site_label_1
_geom_torsion_atom_site_label_2
_geom_torsion_atom_site_label_3
_geom_torsion_atom_site_label_4
_geom_torsion
_geom_torsion_site_symmetry_1
_geom_torsion_site_symmetry_2
_geom_torsion_site_symmetry_3
_geom_torsion_site_symmetry_4
_geom_torsion_publ_flag
O1 C1 C2 C3 139.57(19) . . . . ?
C6 C1 C2 C3 -43.5(2) . . . . ?
C11 C10 C9 C8 -60.0(2) . . . . ?
C4 C3 C2 C1 47.0(2) . . . . ?
C4 C8 C9 C10 58.5(2) . . . . ?
C3 C4 C5 C6 51.47(19) . . . . ?
C3 C4 C5 C11 -78.90(18) . . . . ?
C3 C4 C8 C9 74.46(19) . . . . ?
C5 C6 C1 O1 -137.43(18) . . . . ?
C5 C6 C1 C2 45.6(2) . . . . ?
C5 C11 C10 C9 52.0(2) . . . . ?
C5 C4 C3 C2 -52.3(2) . . . . ?
C5 C4 C8 C9 -50.0(2) . . . . ?
C7 C4 C3 C2 68.31(19) . . . . ?
C7 C4 C5 C6 -69.15(18) . . . . ?
C7 C4 C5 C11 160.49(15) . . . . ?
C7 C4 C8 C9 -168.28(15) . . . . ?
C1 C6 C5 C11 84.33(18) . . . . ?
C1 C6 C5 C4 -48.3(2) . . . . ?
C8 C4 C3 C2 -175.73(15) . . . . ?
C8 C4 C5 C6 173.76(15) . . . . ?
C8 C4 C5 C11 43.39(19) . . . . ?
C10 C11 C5 C6 -173.20(14) . . . . ?
C10 C11 C5 C4 -44.07(19) . . . . ?
C12 C11 C5 C6 -49.4(2) . . . . ?
C12 C11 C5 C4 79.72(19) . . . . ?
C12 C11 C10 C9 -74.27(19) . . . . ?
C13 C11 C5 C6 69.97(18) . . . . ?
C13 C11 C5 C4 -160.89(14) . . . . ?
C13 C11 C10 C9 169.85(16) . . . . ?

loop_
_exptl_oxdiff_crystal_face_indexfrac_h
_exptl_oxdiff_crystal_face_indexfrac_k
_exptl_oxdiff_crystal_face_indexfrac_l
_exptl_oxdiff_crystal_face_x
_exptl_oxdiff_crystal_face_y
_exptl_oxdiff_crystal_face_z
-4.6995 -0.1205 1.7670 -0.4641 -0.1378 0.8750
-0.6665 4.5852 -0.3418 0.7864 0.2331 0.5720
-2.2395 -4.0383 1.3544 -0.9583 -0.2842 0.0295
1.0820 -0.3641 6.6635 0.1804 -0.9720 -0.1504
4.7253 0.2129 -1.4154 0.4914 0.0914 -0.8661
-0.0810 -0.1457 -7.0234 -0.1819 0.9793 -0.0887
4.1513 -2.0709 -2.0240 -0.0087 0.1062 -0.9943
-2.7133 1.2214 -5.0494 -0.1518 0.8173 0.5558
